data_2206620
loop_
_publ_author_name
'Mao-Lin Hu'

_publ_section_title
;
 Bis(4,4'-bipyridin-1-ium) bis(5-fluorouracil-1-acetate) monohydrate
;
_journal_coeditor_code AT6028
_journal_issue 9
_journal_name_full 'Acta Crystallographica Section E'
_journal_page_first o3063
_journal_page_last o3065
_journal_paper_doi 10.1107/S1600536805026851
_journal_volume 61
_journal_year 2005
_chemical_formula_iupac '2C10 H9 N2 +, 2C6 H4 F N2 O4 -, H2 O'
_chemical_formula_moiety '2C10 H9 N2 +, 2C6 H4 F N2 O4 -, H2 O'
_chemical_formula_sum 'C32 H28 F2 N8 O9'
_chemical_formula_weight 706.62
_chemical_name_common 'Bis(4,4'-bipyridin-1-ium) bis(5-fluorouracil-1-acetate) monohydrate '
_chemical_name_systematic
;
bis(4,4'-bipyridin-1-ium)
bis(5-fluoro-1,2,3,6-tetrahydro-2,6-dioxopyrimidine-3-acetate) monohydrate
;
_space_group_IT_number 13
_symmetry_cell_setting monoclinic
_symmetry_space_group_name_Hall '-P 2yc'
_symmetry_space_group_name_H-M 'P 1 2/c 1'
_atom_sites_solution_hydrogens geom
_atom_sites_solution_primary direct
_atom_sites_solution_secondary difmap
_audit_creation_method SHELXL-97
_cell_angle_alpha 90.00
_cell_angle_beta 119.826(2)
_cell_angle_gamma 90.00
_cell_formula_units_Z 2
_cell_length_a 14.2530(15)
_cell_length_b 4.9385(5)
_cell_length_c 25.868(2)
_cell_measurement_reflns_used 1246
_cell_measurement_temperature 298(2)
_cell_measurement_theta_max 24.13
_cell_measurement_theta_min 2.81
_cell_volume 1579.6(3)
_computing_cell_refinement 'SAINT (Bruker, 2002)'
_computing_data_collection 'SMART (Bruker, 2002)'
_computing_data_reduction SAINT
_computing_molecular_graphics 'SHELXTL (Bruker, 2002)'
_computing_publication_material SHELXL97
_computing_structure_refinement 'SHELXL97 (Sheldrick, 1997)'
_computing_structure_solution 'SHELXS97 (Sheldrick, 1997)'
_diffrn_ambient_temperature 298(2)
_diffrn_measured_fraction_theta_full 0.998
_diffrn_measured_fraction_theta_max 0.998
_diffrn_measurement_device_type 'Bruker APEX area-detector'
_diffrn_measurement_method '\f and \w'
_diffrn_radiation_monochromator graphite
_diffrn_radiation_source 'fine-focus sealed tube'
_diffrn_radiation_type MoK\a
_diffrn_radiation_wavelength 0.71073
_diffrn_reflns_av_R_equivalents 0.029
_diffrn_reflns_av_sigmaI/netI 0.041
_diffrn_reflns_limit_h_max 16
_diffrn_reflns_limit_h_min -10
_diffrn_reflns_limit_k_max 5
_diffrn_reflns_limit_k_min -5
_diffrn_reflns_limit_l_max 27
_diffrn_reflns_limit_l_min -30
_diffrn_reflns_number 7788
_diffrn_reflns_theta_full 25.04
_diffrn_reflns_theta_max 25.04
_diffrn_reflns_theta_min 1.65
_diffrn_standards_number 0
_exptl_absorpt_coefficient_mu 0.119
_exptl_absorpt_correction_T_max 0.9902
_exptl_absorpt_correction_T_min 0.9705
_exptl_absorpt_correction_type multi-scan
_exptl_absorpt_process_details '(SADABS; Bruker, 2002)'
_exptl_crystal_colour Colorless
_exptl_crystal_density_diffrn 1.486
_exptl_crystal_density_method 'not measured'
_exptl_crystal_description Block
_exptl_crystal_F_000 732
_exptl_crystal_size_max 0.28
_exptl_crystal_size_mid 0.22
_exptl_crystal_size_min 0.10
_refine_diff_density_max 0.21
_refine_diff_density_min -0.34
_refine_ls_extinction_method none
_refine_ls_goodness_of_fit_ref 1.17
_refine_ls_hydrogen_treatment mixed
_refine_ls_matrix_type full
_refine_ls_number_parameters 240
_refine_ls_number_reflns 2783
_refine_ls_number_restraints 3
_refine_ls_restrained_S_all 1.17
_refine_ls_R_factor_all 0.099
_refine_ls_R_factor_gt 0.076
_refine_ls_shift/su_max 0.001
_refine_ls_shift/su_mean 0.000
_refine_ls_structure_factor_coef Fsqd
_refine_ls_weighting_details 'calc w = 1/[\s^2^(Fo^2^)+(0.0742P)^2^+0.8989P] where P = (Fo^2^+2Fc^2^)/3'
_refine_ls_weighting_scheme calc
_refine_ls_wR_factor_gt 0.176
_refine_ls_wR_factor_ref 0.189
_reflns_number_gt 2156
_reflns_number_total 2783
_reflns_threshold_expression I>2\s(I)
_cod_data_source_file at6028.cif
_cod_data_source_block I
_cod_original_sg_symbol_H-M 'P 2/c'
_cod_database_code 2206620
_cod_database_fobs_code 2206620

loop_
_symmetry_equiv_pos_as_xyz
'x, y, z'
'-x, y, -z+1/2'
'-x, -y, -z'
'x, -y, z-1/2'

loop_
_atom_site_label
_atom_site_fract_x
_atom_site_fract_y
_atom_site_fract_z
_atom_site_U_iso_or_equiv
_atom_site_adp_type
_atom_site_calc_flag
_atom_site_refinement_flags
_atom_site_occupancy
_atom_site_type_symbol
F1 1.1668(2) 1.1647(7) 0.86189(13) 0.1121(11) Uani d . 1 F
O1 1.02399(19) 0.9817(5) 0.57816(10) 0.0619(7) Uani d . 1 O
O2 1.0314(2) 0.7582(6) 0.65441(10) 0.0676(8) Uani d . 1 O
O3 1.3027(2) 0.7272(5) 0.72275(10) 0.0617(7) Uani d . 1 O
O4 1.3211(2) 0.7590(7) 0.90292(11) 0.0856(10) Uani d . 1 O
O5 1.0000 0.6086(10) 0.7500 0.0943(14) Uani d SD 1 O
H5 1.007(4) 0.693(10) 0.7211(18) 0.113 Uiso d D 1 H
N1 1.2025(2) 1.0475(5) 0.73641(11) 0.0472(7) Uani d . 1 N
N2 1.3099(2) 0.7497(6) 0.81224(11) 0.0476(7) Uani d D 1 N
H2 1.360(2) 0.624(6) 0.8249(15) 0.057 Uiso d D 1 H
N3 0.8762(2) 0.6378(6) 0.51470(12) 0.0497(7) Uani d D 1 N
H3 0.930(2) 0.759(6) 0.5363(14) 0.060 Uiso d D 1 H
N4 0.4660(2) -0.3294(6) 0.35936(13) 0.0578(8) Uani d . 1 N
C1 1.0615(3) 0.9348(7) 0.63367(14) 0.0468(8) Uani d . 1 C
C2 1.1516(3) 1.1261(7) 0.67402(14) 0.0549(9) Uani d . 1 C
H2A 1.2059 1.1300 0.6618 0.066 Uiso calc R 1 H
H2B 1.1224 1.3075 0.6695 0.066 Uiso calc R 1 H
C3 1.2733(3) 0.8338(7) 0.75482(14) 0.0436(8) Uani d . 1 C
C4 1.2815(3) 0.8489(8) 0.85202(15) 0.0577(10) Uani d . 1 C
C5 1.2032(3) 1.0608(9) 0.82737(17) 0.0640(11) Uani d . 1 C
C6 1.1667(3) 1.1534(8) 0.77263(17) 0.0597(10) Uani d . 1 C
H6 1.1159 1.2924 0.7584 0.072 Uiso calc R 1 H
C7 0.8497(3) 0.5690(8) 0.45959(14) 0.0577(10) Uani d . 1 C
H7 0.8865 0.6481 0.4422 0.069 Uiso calc R 1 H
C8 0.7699(3) 0.3848(8) 0.42755(14) 0.0531(9) Uani d . 1 C
H8 0.7529 0.3418 0.3889 0.064 Uiso calc R 1 H
C9 0.7144(3) 0.2625(7) 0.45223(13) 0.0436(8) Uani d . 1 C
C10 0.7442(3) 0.3395(8) 0.50993(15) 0.0628(11) Uani d . 1 C
H10 0.7089 0.2647 0.5286 0.075 Uiso calc R 1 H
C11 0.8252(3) 0.5247(9) 0.53976(15) 0.0647(11) Uani d . 1 C
H11 0.8446 0.5715 0.5786 0.078 Uiso calc R 1 H
C12 0.6277(2) 0.0606(7) 0.41997(13) 0.0430(8) Uani d . 1 C
C13 0.5865(3) 0.0045(8) 0.35975(14) 0.0585(10) Uani d . 1 C
H13 0.6124 0.0981 0.3382 0.070 Uiso calc R 1 H
C14 0.5079(3) -0.1885(8) 0.33219(16) 0.0635(11) Uani d . 1 C
H14 0.4824 -0.2224 0.2920 0.076 Uiso calc R 1 H
C15 0.5836(3) -0.0865(7) 0.44798(15) 0.0554(9) Uani d . 1 C
H15 0.6076 -0.0577 0.4882 0.067 Uiso calc R 1 H
C16 0.5045(3) -0.2754(8) 0.41682(16) 0.0597(10) Uani d . 1 C
H16 0.4762 -0.3707 0.4370 0.072 Uiso calc R 1 H

loop_
_atom_site_aniso_label
_atom_site_aniso_U_11
_atom_site_aniso_U_22
_atom_site_aniso_U_33
_atom_site_aniso_U_12
_atom_site_aniso_U_13
_atom_site_aniso_U_23
F1 0.122(2) 0.144(3) 0.098(2) 0.0009(19) 0.0752(18) -0.0487(19)
O1 0.0714(17) 0.0646(16) 0.0401(13) -0.0148(13) 0.0205(12) 0.0061(12)
O2 0.0760(18) 0.0694(17) 0.0502(14) -0.0263(14) 0.0257(13) 0.0019(13)
O3 0.0753(17) 0.0690(17) 0.0489(14) 0.0129(13) 0.0371(13) 0.0023(12)
O4 0.092(2) 0.124(3) 0.0425(15) -0.0170(18) 0.0343(14) 0.0016(16)
O5 0.126(4) 0.074(3) 0.110(4) 0.000 0.078(3) 0.000
N1 0.0544(17) 0.0379(15) 0.0417(15) -0.0002(13) 0.0181(13) -0.0042(12)
N2 0.0517(17) 0.0507(17) 0.0374(15) 0.0003(13) 0.0200(13) 0.0019(13)
N3 0.0499(17) 0.0509(17) 0.0423(16) -0.0056(14) 0.0183(13) 0.0019(13)
N4 0.0530(18) 0.0612(19) 0.0499(18) 0.0004(15) 0.0186(15) -0.0085(15)
C1 0.051(2) 0.0407(18) 0.0462(19) 0.0006(16) 0.0227(16) 0.0044(15)
C2 0.061(2) 0.0405(19) 0.0473(19) -0.0005(17) 0.0149(17) 0.0083(16)
C3 0.0463(19) 0.0427(19) 0.0392(17) -0.0043(15) 0.0194(15) -0.0029(14)
C4 0.057(2) 0.076(3) 0.042(2) -0.020(2) 0.0248(17) -0.0117(19)
C5 0.063(2) 0.078(3) 0.057(2) -0.012(2) 0.035(2) -0.031(2)
C6 0.052(2) 0.048(2) 0.067(3) 0.0000(17) 0.0213(19) -0.0178(19)
C7 0.067(2) 0.067(2) 0.044(2) -0.009(2) 0.0313(18) 0.0034(18)
C8 0.065(2) 0.062(2) 0.0349(17) -0.0072(19) 0.0273(16) -0.0030(16)
C9 0.0430(18) 0.0490(19) 0.0347(16) 0.0092(15) 0.0162(14) 0.0061(14)
C10 0.059(2) 0.091(3) 0.0414(19) -0.026(2) 0.0271(17) -0.0088(19)
C11 0.063(2) 0.091(3) 0.0405(19) -0.019(2) 0.0258(18) -0.0102(19)
C12 0.0414(18) 0.0491(19) 0.0343(16) 0.0080(15) 0.0156(14) 0.0018(15)
C13 0.059(2) 0.075(3) 0.0419(19) -0.003(2) 0.0255(17) -0.0034(18)
C14 0.065(2) 0.079(3) 0.0402(19) -0.005(2) 0.0218(18) -0.0126(19)
C15 0.063(2) 0.062(2) 0.0387(17) -0.0085(19) 0.0232(17) -0.0062(17)
C16 0.063(2) 0.061(2) 0.054(2) -0.0057(19) 0.0278(18) -0.0015(18)

loop_
_atom_type_symbol
_atom_type_description
_atom_type_scat_dispersion_real
_atom_type_scat_dispersion_imag
_atom_type_scat_source
C C 0.0033 0.0016 'International Tables Vol C Tables 4.2.6.8 and 6.1.1.4'
H H 0.0000 0.0000 'International Tables Vol C Tables 4.2.6.8 and 6.1.1.4'
F F 0.0171 0.0103 'International Tables Vol C Tables 4.2.6.8 and 6.1.1.4'
N N 0.0061 0.0033 'International Tables Vol C Tables 4.2.6.8 and 6.1.1.4'
O O 0.0106 0.0060 'International Tables Vol C Tables 4.2.6.8 and 6.1.1.4'

loop_
_geom_angle_atom_site_label_1
_geom_angle_atom_site_label_2
_geom_angle_atom_site_label_3
_geom_angle
_geom_angle_publ_flag
C3 N1 C6 121.0(3) yes
C3 N1 C2 117.8(3) yes
C6 N1 C2 120.3(3) yes
C4 N2 C3 127.6(3) yes
C4 N2 H2 117(2) no
C3 N2 H2 115(2) no
C11 N3 C7 119.3(3) yes
C11 N3 H3 119(2) no
C7 N3 H3 122(2) no
C14 N4 C16 116.3(3) yes
O2 C1 O1 125.9(3) yes
O2 C1 C2 120.7(3) yes
O1 C1 C2 113.5(3) yes
N1 C2 C1 112.4(3) yes
N1 C2 H2A 109.1 no
C1 C2 H2A 109.1 no
N1 C2 H2B 109.1 no
C1 C2 H2B 109.1 no
H2A C2 H2B 107.8 no
O3 C3 N2 122.1(3) yes
O3 C3 N1 122.6(3) yes
N2 C3 N1 115.3(3) yes
O4 C4 N2 121.7(4) yes
O4 C4 C5 125.7(4) yes
N2 C4 C5 112.6(3) yes
C6 C5 F1 120.3(4) yes
C6 C5 C4 122.3(3) no
F1 C5 C4 117.3(4) yes
C5 C6 N1 121.1(4) yes
C5 C6 H6 119.5 no
N1 C6 H6 119.5 no
N3 C7 C8 121.9(3) yes
N3 C7 H7 119.0 no
C8 C7 H7 119.0 no
C7 C8 C9 120.4(3) no
C7 C8 H8 119.8 no
C9 C8 H8 119.8 no
C8 C9 C10 116.1(3) no
C8 C9 C12 123.0(3) no
C10 C9 C12 120.9(3) no
C11 C10 C9 120.7(3) no
C11 C10 H10 119.7 no
C9 C10 H10 119.7 no
N3 C11 C10 121.6(3) yes
N3 C11 H11 119.2 no
C10 C11 H11 119.2 no
C15 C12 C13 115.8(3) no
C15 C12 C9 122.0(3) no
C13 C12 C9 122.2(3) no
C14 C13 C12 120.1(3) no
C14 C13 H13 120.0 no
C12 C13 H13 120.0 no
N4 C14 C13 123.9(3) yes
N4 C14 H14 118.1 no
C13 C14 H14 118.1 no
C16 C15 C12 120.3(3) no
C16 C15 H15 119.8 no
C12 C15 H15 119.8 no
N4 C16 C15 123.6(4) yes
N4 C16 H16 118.2 no
C15 C16 H16 118.2 no

loop_
_geom_bond_atom_site_label_1
_geom_bond_atom_site_label_2
_geom_bond_distance
_geom_bond_publ_flag
F1 C5 1.338(4) yes
O1 C1 1.280(4) yes
O2 C1 1.209(4) yes
O3 C3 1.219(4) yes
O4 C4 1.229(4) yes
O5 H5 0.900(19) no
N1 C3 1.371(4) yes
N1 C6 1.374(4) yes
N1 C2 1.455(4) yes
N2 C4 1.371(4) yes
N2 C3 1.371(4) yes
N2 H2 0.876(18) no
N3 C11 1.314(4) yes
N3 C7 1.325(4) yes
N3 H3 0.913(19) no
N4 C14 1.323(5) yes
N4 C16 1.331(4) yes
C1 C2 1.516(5) no
C2 H2A 0.9700 no
C2 H2B 0.9700 no
C4 C5 1.428(6) no
C5 C6 1.324(5) no
C6 H6 0.9300 no
C7 C8 1.368(5) no
C7 H7 0.9300 no
C8 C9 1.378(5) no
C8 H8 0.9300 no
C9 C10 1.386(4) no
C9 C12 1.481(5) no
C10 C11 1.371(5) no
C10 H10 0.9300 no
C11 H11 0.9300 no
C12 C15 1.378(5) no
C12 C13 1.392(4) no
C13 C14 1.370(5) no
C13 H13 0.9300 no
C14 H14 0.9300 no
C15 C16 1.374(5) no
C15 H15 0.9300 no
C16 H16 0.9300 no

loop_
_geom_hbond_atom_site_label_D
_geom_hbond_atom_site_label_H
_geom_hbond_atom_site_label_A
_geom_hbond_site_symmetry_A
_geom_hbond_distance_DH
_geom_hbond_distance_HA
_geom_hbond_distance_DA
_geom_hbond_angle_DHA
_geom_hbond_publ_flag
O5 H5 O2 . 0.900(19) 1.95(3) 2.821(3) 162(5) yes
N2 H2 N4 4_656 0.876(18) 1.96(2) 2.836(4) 174(3) yes
N3 H3 O1 . 0.913(19) 1.653(19) 2.564(4) 176(3) yes

loop_
_geom_torsion_atom_site_label_1
_geom_torsion_atom_site_label_2
_geom_torsion_atom_site_label_3
_geom_torsion_atom_site_label_4
_geom_torsion
_geom_torsion_publ_flag
C3 N1 C2 C1 76.3(4) no
C6 N1 C2 C1 -92.8(4) no
O2 C1 C2 N1 7.5(5) no
O1 C1 C2 N1 -172.4(3) no
C4 N2 C3 O3 -178.6(3) no
C4 N2 C3 N1 2.1(5) no
C6 N1 C3 O3 176.5(3) no
C2 N1 C3 O3 7.4(5) no
C6 N1 C3 N2 -4.2(4) no
C2 N1 C3 N2 -173.3(3) no
C3 N2 C4 O4 -179.0(3) no
C3 N2 C4 C5 1.0(5) no
O4 C4 C5 C6 177.8(4) no
N2 C4 C5 C6 -2.3(5) no
O4 C4 C5 F1 -2.5(6) no
N2 C4 C5 F1 177.5(3) no
F1 C5 C6 N1 -179.4(3) no
C4 C5 C6 N1 0.3(6) no
C3 N1 C6 C5 3.2(5) no
C2 N1 C6 C5 172.0(3) no
C11 N3 C7 C8 0.6(6) no
N3 C7 C8 C9 -0.5(6) no
C7 C8 C9 C10 0.5(5) no
C7 C8 C9 C12 -179.6(3) no
C8 C9 C10 C11 -0.7(6) no
C12 C9 C10 C11 179.4(3) no
C7 N3 C11 C10 -0.9(6) no
C9 C10 C11 N3 0.9(6) no
C8 C9 C12 C15 170.9(3) no
C10 C9 C12 C15 -9.2(5) no
C8 C9 C12 C13 -8.2(5) no
C10 C9 C12 C13 171.6(3) no
C15 C12 C13 C14 -0.6(5) no
C9 C12 C13 C14 178.6(3) no
C16 N4 C14 C13 0.0(6) no
C12 C13 C14 N4 0.5(6) no
C13 C12 C15 C16 0.3(5) no
C9 C12 C15 C16 -178.9(3) no
C14 N4 C16 C15 -0.4(6) no
C12 C15 C16 N4 0.2(6) no

loop_
_cod_related_entry_id
_cod_related_entry_database
_cod_related_entry_code
1 ChemSpider 21129017
